data_7251581
loop_
_publ_author_name
'Sun, Guodong'
'Ma, Yingfei'
'Cao, Yanan'
'Zhao, Kaiyang'
'Ao, Kewen'
'Wang, Xinqi'
'Hao, Mingtian'
'Sun, Mengchen'
'Zhang, Wei'

_publ_section_title
;
 Hydrogen bond interactions on a dual-core copper catalyst promote the
 activation of low-concentration CO2 and the generation of ethylene
;
_journal_issue 9
_journal_name_full 'Green Chemistry'
_journal_page_first 4188
_journal_page_last 4195
_journal_paper_doi 10.1039/D5GC06841J
_journal_volume 28
_journal_year 2026
_chemical_formula_moiety 'C12 H10 Cu N2 O2, C4 H2 O2, 4(H2 O)'
_chemical_formula_sum 'C16 H20 Cu N2 O8'
_chemical_formula_weight 431.88
_space_group_crystal_system triclinic
_space_group_IT_number 2
_space_group_name_Hall '-P 1'
_space_group_name_H-M_alt 'P -1'
_atom_sites_solution_hydrogens mixed
_audit_block_doi 10.5517/ccdc.csd.cc2jh87k
_audit_creation_date 2023-03-08
_audit_creation_method
;
Olex2 1.3
(compiled Nov 21 2019 18:26:39 for OlexSys, GUI svn.r6003)
;
_audit_update_record
;
2024-03-07 deposited with the CCDC.	2026-01-28 downloaded from the CCDC.
;
_cell_angle_alpha 114.542(5)
_cell_angle_beta 112.289(5)
_cell_angle_gamma 95.434(6)
_cell_formula_units_Z 2
_cell_length_a 9.2502(15)
_cell_length_b 10.5346(18)
_cell_length_c 11.2002(16)
_cell_measurement_reflns_used 9859
_cell_measurement_temperature 273.15
_cell_measurement_theta_max 28.41
_cell_measurement_theta_min 2.47
_cell_volume 876.4(3)
_computing_cell_refinement 'SAINT V8.40B (?, 2016)'
_computing_data_reduction 'SAINT V8.40B (?, 2016)'
_computing_molecular_graphics 'Olex2 1.3 (Dolomanov et al., 2009)'
_computing_publication_material 'Olex2 1.3 (Dolomanov et al., 2009)'
_computing_structure_refinement 'SHELXL 2018/3 (Sheldrick, 2015)'
_diffrn_ambient_temperature 273.15
_diffrn_measured_fraction_theta_full 0.987
_diffrn_measured_fraction_theta_max 0.982
_diffrn_measurement_device_type 'Bruker APEX-II CCD'
_diffrn_measurement_method '\f and \w scans'
_diffrn_radiation_type MoK\a
_diffrn_radiation_wavelength 0.71073
_diffrn_reflns_av_unetI/netI 0.0465
_diffrn_reflns_Laue_measured_fraction_full 0.987
_diffrn_reflns_Laue_measured_fraction_max 0.982
_diffrn_reflns_limit_h_max 11
_diffrn_reflns_limit_h_min -12
_diffrn_reflns_limit_k_max 12
_diffrn_reflns_limit_k_min -14
_diffrn_reflns_limit_l_max 14
_diffrn_reflns_limit_l_min 0
_diffrn_reflns_number 4369
_diffrn_reflns_point_group_measured_fraction_full 0.987
_diffrn_reflns_point_group_measured_fraction_max 0.982
_diffrn_reflns_theta_full 25.242
_diffrn_reflns_theta_max 28.507
_diffrn_reflns_theta_min 2.471
_diffrn_source_current 1.4
_diffrn_source_power 0.07
_diffrn_source_voltage 50.0
_diffrn_standards_number 0
_exptl_absorpt_coefficient_mu 1.295
_exptl_absorpt_correction_T_max 0.7365
_exptl_absorpt_correction_T_min 0.6056
_exptl_absorpt_correction_type multi-scan
_exptl_absorpt_process_details
;
SADABS-2016/2 (Bruker,2016/2) was used for absorption correction.
wR2(int) was 0.1180 before and 0.1017 after correction.
The Ratio of minimum to maximum transmission is 0.8223.
The \l/2 correction factor is Not present.
;
_exptl_crystal_colour colourless
_exptl_crystal_colour_primary colourless
_exptl_crystal_density_diffrn 1.637
_exptl_crystal_description block
_exptl_crystal_F_000 446
_exptl_crystal_size_max 0.13
_exptl_crystal_size_mid 0.12
_exptl_crystal_size_min 0.1
_refine_diff_density_max 2.725
_refine_diff_density_min -1.119
_refine_diff_density_rms 0.235
_refine_ls_extinction_method none
_refine_ls_goodness_of_fit_ref 1.097
_refine_ls_hydrogen_treatment constr
_refine_ls_matrix_type full
_refine_ls_number_parameters 257
_refine_ls_number_reflns 4369
_refine_ls_number_restraints 2
_refine_ls_restrained_S_all 1.117
_refine_ls_R_factor_all 0.0811
_refine_ls_R_factor_gt 0.0757
_refine_ls_shift/su_max 0.001
_refine_ls_shift/su_mean 0.000
_refine_ls_structure_factor_coef Fsqd
_refine_ls_weighting_details 'w=1/[\s^2^(Fo^2^)+(0.1132P)^2^+7.8793P] where P=(Fo^2^+2Fc^2^)/3'
_refine_ls_weighting_scheme calc
_refine_ls_wR_factor_gt 0.1982
_refine_ls_wR_factor_ref 0.2034
_reflns_Friedel_coverage 0.000
_reflns_number_gt 3945
_reflns_number_total 4369
_reflns_threshold_expression 'I > 2\s(I)'
_cod_data_source_file d5gc06841j2.cif
_cod_data_source_block 22_tw
_cod_depositor_comments 'Adding full bibliography for 7251580--7251581.cif.'
_cod_original_cell_volume 876.4(2)
_cod_database_code 7251581
_shelx_shelxl_version_number 2018/3
_shelx_space_group_comment
;
The symmetry employed for this shelxl refinement is uniquely defined
by the following loop, which should always be used as a source of
symmetry information in preference to the above space-group names.
They are only intended as comments.
;
_shelx_estimated_absorpt_t_max 0.881
_shelx_estimated_absorpt_t_min 0.850
_olex2_refinement_description
;
1. Twinned data refinement
 Scales: 2.02(18)
 -1.02(18)
2. Fixed Uiso
 At 1.2 times of:
  All C(H) groups
 At 1.5 times of:
  All O(H,H) groups
3. Restrained distances
 H5A-H6A
 2.1 with sigma of 0.02
 Cu1-H4A \\sim Cu1-H4B
 with sigma of 0.02
4.a Riding coordinates:
 O4(H4A,H4B)
4.b Free rotating group:
 O6(H6A,H6B), O3(H3A,H3B), O5(H5A,H5B), O1(H1A,H1B)
4.c Aromatic/amide H refined with riding coordinates:
 C7(H7), C6(H6), C4(H4), C10(H10), C1(H1), C11(H11), C13(H13), C14(H14),
 C15(H15), C12(H12)
;
_olex2_submission_special_instructions 'No special instructions were received'

loop_
_space_group_symop_operation_xyz
'x, y, z'
'-x, -y, -z'

loop_
_atom_site_label
_atom_site_type_symbol
_atom_site_fract_x
_atom_site_fract_y
_atom_site_fract_z
_atom_site_U_iso_or_equiv
_atom_site_adp_type
_atom_site_occupancy
_atom_site_site_symmetry_order
_atom_site_calc_flag
_atom_site_refinement_flags_posn
_atom_site_refinement_flags_adp
_atom_site_refinement_flags_occupancy
_atom_site_disorder_assembly
_atom_site_disorder_group
Cu1 Cu 0.87982(5) 0.57853(5) 0.99924(5) 0.01397(19) Uani 1 1 d D . . . .
O2 O 0.9283(3) 0.4315(3) 0.8580(3) 0.0166(6) Uani 1 1 d . . . . .
N2 N 0.8050(4) 0.6953(4) 1.1459(4) 0.0170(7) Uani 1 1 d . . . . .
N1 N 0.6536(4) 0.5512(4) 0.8522(4) 0.0153(6) Uani 1 1 d . . . . .
O7 O 0.4338(4) 0.8301(4) 0.6172(4) 0.0296(8) Uani 1 1 d . . . . .
O6 O 0.7671(5) 0.9522(4) 0.7142(4) 0.0296(7) Uani 1 1 d G . . . .
H6A H 0.809070 0.882408 0.695221 0.044 Uiso 1 1 d DG U . . .
H6B H 0.680509 0.917410 0.714398 0.044 Uiso 1 1 d G U . . .
O3 O 1.3020(4) 0.8296(4) 1.3587(4) 0.0267(7) Uani 1 1 d G . . . .
H3A H 1.337899 0.825355 1.438538 0.040 Uiso 1 1 d G U . . .
H3B H 1.245059 0.742327 1.291327 0.040 Uiso 1 1 d G U . . .
O8 O 0.1889(4) 0.7977(4) 0.6127(4) 0.0287(7) Uani 1 1 d . . . . .
O5 O 0.9580(4) 0.7580(4) 0.7092(4) 0.0286(7) Uani 1 1 d G . . . .
H5A H 0.984270 0.801200 0.800949 0.043 Uiso 1 1 d DG U . . .
H5B H 1.041376 0.792839 0.704826 0.043 Uiso 1 1 d G U . . .
O1 O 0.9233(5) 0.4763(4) 0.6327(4) 0.0288(7) Uani 1 1 d G . . . .
H1A H 0.919541 0.475752 0.707162 0.043 Uiso 1 1 d G U . . .
H1B H 0.930425 0.561532 0.642730 0.043 Uiso 1 1 d G U . . .
O4 O 1.0021(5) 0.7899(4) 1.0003(4) 0.0318(8) Uani 1 1 d . . . . .
H4A H 0.973831 0.864497 1.000720 0.048 Uiso 1 1 d DR U . . .
H4B H 1.102881 0.824067 1.063260 0.048 Uiso 1 1 d DR U . . .
C5 C 0.5635(5) 0.6069(4) 0.9204(4) 0.0143(7) Uani 1 1 d . . . . .
C9 C 0.6448(5) 0.6848(4) 1.0793(4) 0.0157(7) Uani 1 1 d . . . . .
C8 C 0.5581(5) 0.7460(4) 1.1560(4) 0.0162(7) Uani 1 1 d . . . . .
C16 C 0.3972(5) 0.5934(5) 0.8424(4) 0.0169(8) Uani 1 1 d . . . . .
C7 C 0.3888(5) 0.7302(5) 1.0743(5) 0.0192(8) Uani 1 1 d . . . . .
H7 H 0.330593 0.770192 1.124868 0.023 Uiso 1 1 calc R U . . .
C6 C 0.3125(5) 0.6576(5) 0.9242(5) 0.0196(8) Uani 1 1 d . . . . .
H6 H 0.202845 0.649383 0.873534 0.023 Uiso 1 1 calc R U . . .
C2 C 0.4241(5) 0.9254(5) 0.8455(4) 0.0189(8) Uani 1 1 d . . . . .
C4 C 0.6584(5) 1.0012(5) 1.0794(4) 0.0195(8) Uani 1 1 d . . . . .
H4 H 0.764408 1.002187 1.132221 0.023 Uiso 1 1 calc R U . . .
C10 C 0.8867(5) 0.7702(5) 1.2929(4) 0.0185(8) Uani 1 1 d . . . . .
H10 H 0.997247 0.778800 1.339696 0.022 Uiso 1 1 calc R U . . .
C1 C 0.5823(5) 0.9268(5) 0.9259(4) 0.0194(8) Uani 1 1 d . . . . .
H1 H 0.637378 0.877406 0.876234 0.023 Uiso 1 1 calc R U . . .
C11 C 0.8107(5) 0.8364(5) 1.3795(5) 0.0210(8) Uani 1 1 d . . . . .
H11 H 0.870638 0.888739 1.482133 0.025 Uiso 1 1 calc R U . . .
C13 C 0.5848(5) 0.4829(5) 0.7056(4) 0.0188(8) Uani 1 1 d . . . . .
H13 H 0.647170 0.445762 0.658658 0.023 Uiso 1 1 calc R U . . .
C14 C 0.4201(5) 0.4653(5) 0.6195(5) 0.0225(9) Uani 1 1 d . . . . .
H14 H 0.374449 0.416847 0.516816 0.027 Uiso 1 1 calc R U . . .
C15 C 0.3261(5) 0.5200(5) 0.6873(5) 0.0209(8) Uani 1 1 d . . . . .
H15 H 0.216700 0.508265 0.630963 0.025 Uiso 1 1 calc R U . . .
C12 C 0.6469(5) 0.8236(5) 1.3116(5) 0.0201(8) Uani 1 1 d . . . . .
H12 H 0.595151 0.865959 1.368174 0.024 Uiso 1 1 calc R U . . .
C3 C 0.3430(6) 0.8456(5) 0.6795(5) 0.0215(8) Uani 1 1 d . . . . .

loop_
_atom_site_aniso_label
_atom_site_aniso_U_11
_atom_site_aniso_U_22
_atom_site_aniso_U_33
_atom_site_aniso_U_23
_atom_site_aniso_U_13
_atom_site_aniso_U_12
Cu1 0.0100(3) 0.0204(3) 0.0062(2) 0.00388(19) 0.00261(18) 0.00074(18)
O2 0.0138(13) 0.0227(14) 0.0107(12) 0.0063(11) 0.0058(11) 0.0031(11)
N2 0.0163(16) 0.0202(16) 0.0101(15) 0.0055(13) 0.0054(13) 0.0005(13)
N1 0.0097(14) 0.0216(16) 0.0089(15) 0.0060(13) 0.0020(12) -0.0017(12)
O7 0.0285(17) 0.045(2) 0.0105(14) 0.0117(14) 0.0083(13) 0.0056(15)
O6 0.0305(18) 0.0288(17) 0.0326(19) 0.0163(15) 0.0169(16) 0.0060(14)
O3 0.0277(17) 0.0269(17) 0.0166(15) 0.0091(13) 0.0057(13) -0.0014(13)
O8 0.0219(16) 0.0324(18) 0.0139(15) 0.0041(13) 0.0022(13) -0.0033(13)
O5 0.0237(16) 0.0291(17) 0.0256(17) 0.0096(14) 0.0105(14) 0.0010(13)
O1 0.0372(19) 0.0258(17) 0.0207(16) 0.0107(13) 0.0132(15) 0.0027(14)
O4 0.0328(19) 0.0314(18) 0.0264(18) 0.0138(15) 0.0124(15) -0.0022(15)
C5 0.0126(16) 0.0184(18) 0.0122(17) 0.0083(14) 0.0057(14) 0.0014(13)
C9 0.0139(17) 0.0182(18) 0.0127(17) 0.0070(14) 0.0055(14) 0.0001(14)
C8 0.0174(18) 0.0186(18) 0.0143(18) 0.0091(15) 0.0088(15) 0.0015(14)
C16 0.0127(17) 0.0203(19) 0.0155(18) 0.0090(15) 0.0054(15) -0.0002(14)
C7 0.0182(19) 0.0216(19) 0.021(2) 0.0101(16) 0.0121(16) 0.0056(15)
C6 0.0115(17) 0.025(2) 0.022(2) 0.0121(17) 0.0074(15) 0.0012(15)
C2 0.0203(19) 0.0196(18) 0.0086(17) 0.0060(14) 0.0025(15) -0.0042(15)
C4 0.0186(18) 0.0205(19) 0.0117(18) 0.0071(15) 0.0025(15) -0.0024(15)
C10 0.0173(18) 0.0219(19) 0.0078(17) 0.0040(14) 0.0026(14) 0.0005(15)
C1 0.0218(19) 0.0214(19) 0.0113(18) 0.0070(15) 0.0068(15) -0.0001(15)
C11 0.022(2) 0.022(2) 0.0110(17) 0.0038(15) 0.0052(16) 0.0004(16)
C13 0.0159(18) 0.028(2) 0.0107(17) 0.0088(16) 0.0057(15) 0.0023(15)
C14 0.0189(19) 0.029(2) 0.0115(18) 0.0087(16) 0.0024(15) -0.0008(16)
C15 0.0138(18) 0.026(2) 0.0156(19) 0.0094(16) 0.0021(15) 0.0000(15)
C12 0.023(2) 0.023(2) 0.0168(19) 0.0080(16) 0.0136(17) 0.0047(16)
C3 0.024(2) 0.022(2) 0.0119(18) 0.0059(15) 0.0051(16) 0.0020(16)

loop_
_atom_type_symbol
_atom_type_description
_atom_type_scat_dispersion_real
_atom_type_scat_dispersion_imag
_atom_type_scat_source
C C 0.0033 0.0016 'International Tables Vol C Tables 4.2.6.8 and 6.1.1.4'
H H 0.0000 0.0000 'International Tables Vol C Tables 4.2.6.8 and 6.1.1.4'
Cu Cu 0.3201 1.2651 'International Tables Vol C Tables 4.2.6.8 and 6.1.1.4'
N N 0.0061 0.0033 'International Tables Vol C Tables 4.2.6.8 and 6.1.1.4'
O O 0.0106 0.0060 'International Tables Vol C Tables 4.2.6.8 and 6.1.1.4'

loop_
_geom_angle_atom_site_label_1
_geom_angle_atom_site_label_2
_geom_angle_atom_site_label_3
_geom_angle
_geom_angle_site_symmetry_1
_geom_angle_site_symmetry_3
_geom_angle_publ_flag
O2 Cu1 Cu1 41.55(9) 2_767 2_767 ?
O2 Cu1 Cu1 41.58(9) . 2_767 ?
O2 Cu1 O2 83.13(13) . 2_767 ?
O2 Cu1 N2 167.97(14) . . ?
O2 Cu1 N2 95.55(13) 2_767 . ?
O2 Cu1 N1 96.00(13) . . ?
O2 Cu1 N1 166.92(14) 2_767 . ?
O2 Cu1 O4 99.26(13) 2_767 . ?
O2 Cu1 O4 99.19(13) . . ?
N2 Cu1 Cu1 135.90(11) . 2_767 ?
N2 Cu1 N1 82.57(14) . . ?
N2 Cu1 O4 92.82(14) . . ?
N1 Cu1 Cu1 136.13(11) . 2_767 ?
N1 Cu1 O4 93.76(14) . . ?
O4 Cu1 Cu1 102.38(10) . 2_767 ?
Cu1 O2 Cu1 96.87(13) . 2_767 ?
C9 N2 Cu1 111.9(3) . . ?
C10 N2 Cu1 129.5(3) . . ?
C10 N2 C9 118.5(4) . . ?
C5 N1 Cu1 111.4(3) . . ?
C13 N1 Cu1 129.4(3) . . ?
C13 N1 C5 119.1(3) . . ?
H6A O6 H6B 104.5 . . ?
H3A O3 H3B 104.5 . . ?
H5A O5 H5B 104.5 . . ?
H1A O1 H1B 109.5 . . ?
Cu1 O4 H4A 134.0 . . ?
Cu1 O4 H4B 109.1 . . ?
H4A O4 H4B 104.5 . . ?
N1 C5 C9 117.2(3) . . ?
N1 C5 C16 122.9(4) . . ?
C16 C5 C9 119.9(4) . . ?
N2 C9 C5 116.4(4) . . ?
N2 C9 C8 123.8(4) . . ?
C8 C9 C5 119.8(4) . . ?
C9 C8 C7 119.3(4) . . ?
C9 C8 C12 116.6(4) . . ?
C12 C8 C7 124.1(4) . . ?
C5 C16 C6 118.8(4) . . ?
C15 C16 C5 117.2(4) . . ?
C15 C16 C6 124.0(4) . . ?
C8 C7 H7 119.6 . . ?
C6 C7 C8 120.8(4) . . ?
C6 C7 H7 119.6 . . ?
C16 C6 H6 119.3 . . ?
C7 C6 C16 121.3(4) . . ?
C7 C6 H6 119.3 . . ?
C4 C2 C3 120.3(4) 2_677 . ?
C1 C2 C4 119.4(4) . 2_677 ?
C1 C2 C3 120.3(4) . . ?
C2 C4 H4 120.0 2_677 . ?
C1 C4 C2 120.0(4) . 2_677 ?
C1 C4 H4 120.0 . . ?
N2 C10 H10 119.1 . . ?
N2 C10 C11 121.8(4) . . ?
C11 C10 H10 119.1 . . ?
C2 C1 H1 119.7 . . ?
C4 C1 C2 120.6(4) . . ?
C4 C1 H1 119.7 . . ?
C10 C11 H11 120.2 . . ?
C12 C11 C10 119.6(4) . . ?
C12 C11 H11 120.2 . . ?
N1 C13 H13 119.2 . . ?
N1 C13 C14 121.6(4) . . ?
C14 C13 H13 119.2 . . ?
C13 C14 H14 120.1 . . ?
C15 C14 C13 119.9(4) . . ?
C15 C14 H14 120.1 . . ?
C16 C15 H15 120.4 . . ?
C14 C15 C16 119.3(4) . . ?
C14 C15 H15 120.4 . . ?
C8 C12 H12 120.2 . . ?
C11 C12 C8 119.6(4) . . ?
C11 C12 H12 120.2 . . ?
O7 C3 C2 117.8(4) . . ?
O8 C3 O7 124.9(4) . . ?
O8 C3 C2 117.3(4) . . ?

loop_
_geom_bond_atom_site_label_1
_geom_bond_atom_site_label_2
_geom_bond_distance
_geom_bond_site_symmetry_2
_geom_bond_publ_flag
Cu1 Cu1 2.8936(10) 2_767 ?
Cu1 O2 1.933(3) . ?
Cu1 O2 1.934(3) 2_767 ?
Cu1 N2 2.009(4) . ?
Cu1 N1 2.013(3) . ?
Cu1 O4 2.394(4) . ?
N2 C9 1.352(5) . ?
N2 C10 1.330(5) . ?
N1 C5 1.351(5) . ?
N1 C13 1.326(5) . ?
O7 C3 1.263(6) . ?
O6 H6A 0.8500 . ?
O6 H6B 0.8501 . ?
O3 H3A 0.8500 . ?
O3 H3B 0.8501 . ?
O8 C3 1.260(6) . ?
O5 H5A 0.8501 . ?
O5 H5B 0.8499 . ?
O1 H1A 0.8497 . ?
O1 H1B 0.8503 . ?
O4 H4A 0.8500 . ?
O4 H4B 0.8500 . ?
C5 C9 1.435(5) . ?
C5 C16 1.409(5) . ?
C9 C8 1.400(5) . ?
C8 C7 1.433(6) . ?
C8 C12 1.408(6) . ?
C16 C6 1.429(6) . ?
C16 C15 1.403(6) . ?
C7 H7 0.9300 . ?
C7 C6 1.356(6) . ?
C6 H6 0.9300 . ?
C2 C4 1.395(6) 2_677 ?
C2 C1 1.392(6) . ?
C2 C3 1.500(6) . ?
C4 H4 0.9300 . ?
C4 C1 1.387(5) . ?
C10 H10 0.9300 . ?
C10 C11 1.403(6) . ?
C1 H1 0.9300 . ?
C11 H11 0.9300 . ?
C11 C12 1.376(6) . ?
C13 H13 0.9300 . ?
C13 C14 1.403(6) . ?
C14 H14 0.9300 . ?
C14 C15 1.377(6) . ?
C15 H15 0.9300 . ?
C12 H12 0.9300 . ?

loop_
_geom_torsion_atom_site_label_1
_geom_torsion_atom_site_label_2
_geom_torsion_atom_site_label_3
_geom_torsion_atom_site_label_4
_geom_torsion
_geom_torsion_site_symmetry_1
_geom_torsion_site_symmetry_2
_geom_torsion_site_symmetry_3
_geom_torsion_site_symmetry_4
_geom_torsion_publ_flag
Cu1 N2 C9 C5 -5.8(4) . . . . ?
Cu1 N2 C9 C8 174.9(3) . . . . ?
Cu1 N2 C10 C11 -174.7(3) . . . . ?
Cu1 N1 C5 C9 5.5(4) . . . . ?
Cu1 N1 C5 C16 -175.6(3) . . . . ?
Cu1 N1 C13 C14 175.3(3) . . . . ?
N2 C9 C8 C7 179.1(4) . . . . ?
N2 C9 C8 C12 0.7(6) . . . . ?
N2 C10 C11 C12 0.4(7) . . . . ?
N1 C5 C9 N2 0.2(6) . . . . ?
N1 C5 C9 C8 179.5(4) . . . . ?
N1 C5 C16 C6 -179.3(4) . . . . ?
N1 C5 C16 C15 -0.8(6) . . . . ?
N1 C13 C14 C15 0.1(7) . . . . ?
C5 N1 C13 C14 -0.9(6) . . . . ?
C5 C9 C8 C7 -0.2(6) . . . . ?
C5 C9 C8 C12 -178.6(4) . . . . ?
C5 C16 C6 C7 -0.2(6) . . . . ?
C5 C16 C15 C14 0.0(6) . . . . ?
C9 N2 C10 C11 0.6(6) . . . . ?
C9 C5 C16 C6 -0.4(6) . . . . ?
C9 C5 C16 C15 178.1(4) . . . . ?
C9 C8 C7 C6 -0.3(6) . . . . ?
C9 C8 C12 C11 0.4(6) . . . . ?
C8 C7 C6 C16 0.5(6) . . . . ?
C16 C5 C9 N2 -178.8(4) . . . . ?
C16 C5 C9 C8 0.6(6) . . . . ?
C7 C8 C12 C11 -177.9(4) . . . . ?
C6 C16 C15 C14 178.4(4) . . . . ?
C2 C4 C1 C2 0.5(7) 2_677 . . . ?
C4 C2 C1 C4 -0.5(7) 2_677 . . . ?
C4 C2 C3 O7 153.3(4) 2_677 . . . ?
C4 C2 C3 O8 -27.5(6) 2_677 . . . ?
C10 N2 C9 C5 178.1(4) . . . . ?
C10 N2 C9 C8 -1.2(6) . . . . ?
C10 C11 C12 C8 -0.9(7) . . . . ?
C1 C2 C3 O7 -26.7(6) . . . . ?
C1 C2 C3 O8 152.5(4) . . . . ?
C13 N1 C5 C9 -177.6(4) . . . . ?
C13 N1 C5 C16 1.3(6) . . . . ?
C13 C14 C15 C16 0.3(7) . . . . ?
C15 C16 C6 C7 -178.5(4) . . . . ?
C12 C8 C7 C6 177.9(4) . . . . ?
C3 C2 C1 C4 179.5(4) . . . . ?

loop_
_twin_individual_id
_twin_individual_mass_fraction_refined
1 2.02(18)
2 -1.02(18)
